data_8104883
loop_
_publ_author_name
'Luan, Ming-Zhu'
'Wang, Hui-yun'
'Zhang, Mei'
'Song, Jia'
'Hou, Gui-Ge'
'Zhao, Feng-Lan'
'Meng, Qing-Guo'

_publ_section_title
;
 Crystal structure of
 (E)-2-(3,5-bis(trifluoromethyl)benzylidene)-7-methoxy-3,4-dihydronaphthalen-
 1(2H)-one, C20H14F6O2
;
_journal_issue 1
_journal_name_full 'Zeitschrift f\"ur Kristallographie - New Crystal Structures'
_journal_page_first 61
_journal_page_last 63
_journal_paper_doi 10.1515/ncrs-2020-0446
_journal_volume 236
_journal_year 2021
_chemical_formula_moiety 'C20 H14 F6 O2'
_chemical_formula_sum 'C20 H14 F6 O2'
_chemical_formula_weight 400.31
_space_group_crystal_system monoclinic
_space_group_IT_number 14
_space_group_name_Hall '-P 2ybc'
_space_group_name_H-M_alt 'P 1 21/c 1'
_atom_sites_solution_hydrogens geom
_cell_angle_alpha 90
_cell_angle_beta 115.474(19)
_cell_angle_gamma 90
_cell_formula_units_Z 4
_cell_length_a 14.791(2)
_cell_length_b 8.5303(9)
_cell_length_c 15.531(3)
_cell_measurement_reflns_used 2344
_cell_measurement_temperature 99.99(10)
_cell_measurement_theta_max 25.6340
_cell_measurement_theta_min 2.6430
_cell_volume 1769.1(5)
_computing_cell_refinement 'CrysAlisPro 1.171.38.43f (Rigaku OD, 2017)'
_computing_data_collection 'CrysAlisPro 1.171.38.43f (Rigaku OD, 2017)'
_computing_data_reduction 'CrysAlisPro 1.171.38.43f (Rigaku OD, 2017)'
_computing_molecular_graphics 'Bruker SHELXTL'
_computing_publication_material 'Bruker SHELXTL'
_computing_structure_refinement 'SHELXL-2017/1 (Sheldrick, 2017)'
_computing_structure_solution 'SHELXL-2017/1 (Sheldrick, 2017)'
_diffrn_ambient_temperature 99.99(10)
_diffrn_detector_area_resol_mean 5.2684
_diffrn_measured_fraction_theta_full 0.999
_diffrn_measured_fraction_theta_max 0.999
_diffrn_measurement_device_type 'SuperNova, Dual, Cu at zero, AtlasS2'
_diffrn_measurement_method 'four-circle diffractometer'
_diffrn_radiation_type MoK\a
_diffrn_radiation_wavelength 0.71073
_diffrn_reflns_av_R_equivalents 0.0268
_diffrn_reflns_av_unetI/netI 0.0340
_diffrn_reflns_Laue_measured_fraction_full 0.999
_diffrn_reflns_Laue_measured_fraction_max 0.999
_diffrn_reflns_limit_h_max 17
_diffrn_reflns_limit_h_min -17
_diffrn_reflns_limit_k_max 10
_diffrn_reflns_limit_k_min -9
_diffrn_reflns_limit_l_max 13
_diffrn_reflns_limit_l_min -18
_diffrn_reflns_number 8090
_diffrn_reflns_point_group_measured_fraction_full 0.999
_diffrn_reflns_point_group_measured_fraction_max 0.999
_diffrn_reflns_theta_full 25.242
_diffrn_reflns_theta_max 25.496
_diffrn_reflns_theta_min 2.637
_diffrn_source 'micro-focus sealed X-ray tube'
_exptl_absorpt_coefficient_mu 0.139
_exptl_absorpt_correction_T_max 1.00000
_exptl_absorpt_correction_T_min 0.53431
_exptl_absorpt_correction_type multi-scan
_exptl_absorpt_process_details
;
CrysAlisPro 1.171.38.43f (Rigaku Oxford Diffraction, 2015)
Empirical absorption correction using spherical harmonics,
 implemented in SCALE3 ABSPACK scaling algorithm.
;
_exptl_crystal_colour colourless
_exptl_crystal_density_diffrn 1.503
_exptl_crystal_description block
_exptl_crystal_F_000 816
_exptl_crystal_size_max 0.130
_exptl_crystal_size_mid 0.120
_exptl_crystal_size_min 0.100
_refine_diff_density_max 0.207
_refine_diff_density_min -0.268
_refine_diff_density_rms 0.038
_refine_ls_extinction_coef .
_refine_ls_extinction_method none
_refine_ls_goodness_of_fit_ref 1.043
_refine_ls_hydrogen_treatment constr
_refine_ls_matrix_type full
_refine_ls_number_parameters 282
_refine_ls_number_reflns 3297
_refine_ls_number_restraints 1
_refine_ls_restrained_S_all 1.045
_refine_ls_R_factor_all 0.0901
_refine_ls_R_factor_gt 0.0574
_refine_ls_shift/su_max 0.000
_refine_ls_shift/su_mean 0.000
_refine_ls_structure_factor_coef Fsqd
_refine_ls_weighting_details 'w=1/[\s^2^(Fo^2^)+(0.0521P)^2^+0.7463P] where P=(Fo^2^+2Fc^2^)/3'
_refine_ls_weighting_scheme calc
_refine_ls_wR_factor_gt 0.1253
_refine_ls_wR_factor_ref 0.1451
_reflns_Friedel_coverage 0.000
_reflns_Friedel_fraction_full .
_reflns_Friedel_fraction_max .
_reflns_number_gt 2189
_reflns_number_total 3297
_reflns_threshold_expression 'I > 2\s(I)'
_cod_data_source_file suppl_j_ncrs-2020-0446_suppl.cif
_cod_data_source_block bz08
_cod_original_sg_symbol_H-M 'P 21/c'
_cod_database_code 8104883
_shelx_space_group_comment
;
The symmetry employed for this shelxl refinement is uniquely defined
by the following loop, which should always be used as a source of
symmetry information in preference to the above space-group names.
They are only intended as comments.
;
_shelx_estimated_absorpt_t_min 0.982
_shelx_estimated_absorpt_t_max 0.986

loop_
_space_group_symop_operation_xyz
'x, y, z'
'-x, y+1/2, -z+1/2'
'-x, -y, -z'
'x, -y-1/2, z-1/2'

loop_
_atom_site_label
_atom_site_type_symbol
_atom_site_fract_x
_atom_site_fract_y
_atom_site_fract_z
_atom_site_U_iso_or_equiv
_atom_site_adp_type
_atom_site_occupancy
_atom_site_site_symmetry_order
_atom_site_calc_flag
_atom_site_refinement_flags_posn
_atom_site_refinement_flags_adp
_atom_site_refinement_flags_occupancy
_atom_site_disorder_assembly
_atom_site_disorder_group
C1 C 0.47461(19) 0.1153(3) 0.1241(2) 0.0519(7) Uani 1 1 d . . . . .
C2 C 0.36909(17) 0.0798(3) 0.10808(19) 0.0502(6) Uani 1 1 d . . . . .
C3 C 0.28942(19) 0.1754(4) 0.0325(2) 0.0656(8) Uani 1 1 d . . . . .
H3A H 0.291862 0.282213 0.054855 0.079 Uiso 1 1 calc R U . . .
H3B H 0.224084 0.132339 0.019421 0.079 Uiso 1 1 calc R U . . .
C4 C 0.30470(19) 0.1750(4) -0.0585(2) 0.0683(8) Uani 1 1 d . . . . .
H4A H 0.294702 0.069663 -0.084519 0.082 Uiso 1 1 calc R U . . .
H4B H 0.255408 0.242855 -0.105403 0.082 Uiso 1 1 calc R U . . .
C5 C 0.4261(2) 0.3093(4) -0.1090(2) 0.0648(8) Uani 1 1 d . . . . .
H5 H 0.373400 0.328156 -0.168287 0.078 Uiso 1 1 calc R U . . .
C6 C 0.5207(2) 0.3600(3) -0.0913(2) 0.0632(8) Uani 1 1 d . . . . .
H6 H 0.531200 0.413260 -0.138502 0.076 Uiso 1 1 calc R U . . .
C7 C 0.60023(19) 0.3324(3) -0.0040(2) 0.0554(7) Uani 1 1 d . . . . .
C8 C 0.58468(18) 0.2523(3) 0.06519(19) 0.0523(7) Uani 1 1 d . . . . .
H8 H 0.638189 0.231863 0.123758 0.063 Uiso 1 1 calc R U . . .
C9 C 0.48839(17) 0.2014(3) 0.04756(18) 0.0467(6) Uani 1 1 d . . . . .
C10 C 0.40796(18) 0.2302(3) -0.03959(19) 0.0530(7) Uani 1 1 d . . . . .
C11 C 0.7751(2) 0.3566(5) 0.0911(3) 0.0959(12) Uani 1 1 d . . . . .
H11A H 0.765592 0.399739 0.143713 0.144 Uiso 1 1 calc R U . . .
H11B H 0.833515 0.402354 0.089219 0.144 Uiso 1 1 calc R U . . .
H11C H 0.783664 0.245171 0.098772 0.144 Uiso 1 1 calc R U . . .
C12 C 0.35570(18) -0.0359(3) 0.15895(19) 0.0520(7) Uani 1 1 d . . . . .
H12 H 0.413263 -0.086342 0.201750 0.062 Uiso 1 1 calc R U . . .
C13 C 0.25978(17) -0.0934(3) 0.15514(18) 0.0492(6) Uani 1 1 d . . . . .
C14 C 0.24401(19) -0.2546(3) 0.15445(19) 0.0536(7) Uani 1 1 d . . . . .
H14 H 0.294294 -0.323454 0.158182 0.064 Uiso 1 1 calc R U . . .
C15 C 0.1539(2) -0.3130(3) 0.14822(19) 0.0552(7) Uani 1 1 d . . . . .
C16 C 0.0797(2) -0.2134(3) 0.14618(19) 0.0566(7) Uani 1 1 d . . . . .
H16 H 0.019643 -0.253201 0.142653 0.068 Uiso 1 1 calc R U . . .
C17 C 0.09560(18) -0.0542(3) 0.14942(19) 0.0507(6) Uani 1 1 d . . . . .
C18 C 0.18432(18) 0.0053(3) 0.15334(19) 0.0533(7) Uani 1 1 d . . . . .
H18 H 0.193578 0.113288 0.154787 0.064 Uiso 1 1 calc R U . . .
C19 C 0.1377(3) -0.4860(4) 0.1444(3) 0.0774(9) Uani 1 1 d . U . . .
C20 C 0.0177(2) 0.0556(4) 0.1499(3) 0.0663(8) Uani 1 1 d . . . . .
F1 F 0.1920(7) -0.5559(10) 0.2203(7) 0.125(3) Uani 0.5 1 d . . P A 1
F3 F 0.0422(5) -0.5177(10) 0.1291(7) 0.101(3) Uani 0.5 1 d . . P A 1
F6 F -0.0607(8) -0.0103(14) 0.1545(10) 0.112(4) Uani 0.5 1 d . . P B 1
F1' F 0.2287(7) -0.5661(10) 0.1883(8) 0.134(3) Uani 0.5 1 d . . P A 2
F3' F 0.0819(10) -0.5374(12) 0.1776(10) 0.191(6) Uani 0.5 1 d . . P A 2
F6' F -0.0677(6) -0.0156(16) 0.1276(11) 0.129(5) Uani 0.5 1 d . . P B 2
F2 F 0.1286(2) -0.5476(2) 0.06383(19) 0.1223(9) Uani 1 1 d . U . . .
F4 F -0.00985(15) 0.1597(3) 0.07954(16) 0.1039(7) Uani 1 1 d . . . . .
F5 F 0.04895(15) 0.1423(3) 0.22760(16) 0.1035(7) Uani 1 1 d . . . . .
O1 O 0.54603(13) 0.0733(3) 0.19655(15) 0.0733(6) Uani 1 1 d . . . . .
O2 O 0.69088(14) 0.3898(3) 0.00556(15) 0.0751(6) Uani 1 1 d . . . . .

loop_
_atom_site_aniso_label
_atom_site_aniso_U_11
_atom_site_aniso_U_22
_atom_site_aniso_U_33
_atom_site_aniso_U_23
_atom_site_aniso_U_13
_atom_site_aniso_U_12
C1 0.0474(14) 0.0564(16) 0.0537(17) -0.0050(13) 0.0235(14) -0.0022(12)
C2 0.0485(13) 0.0520(15) 0.0556(17) -0.0058(13) 0.0275(13) -0.0052(12)
C3 0.0484(14) 0.0725(19) 0.080(2) 0.0082(16) 0.0316(15) -0.0017(13)
C4 0.0521(15) 0.079(2) 0.066(2) 0.0123(16) 0.0186(15) -0.0012(14)
C5 0.0637(17) 0.076(2) 0.0573(19) 0.0086(15) 0.0281(15) 0.0063(15)
C6 0.0761(19) 0.0684(19) 0.062(2) 0.0082(15) 0.0456(17) 0.0071(15)
C7 0.0572(15) 0.0624(17) 0.0608(19) -0.0040(14) 0.0389(15) 0.0016(13)
C8 0.0511(14) 0.0621(17) 0.0496(16) -0.0047(13) 0.0271(13) -0.0005(12)
C9 0.0507(14) 0.0473(14) 0.0491(16) -0.0042(12) 0.0281(13) 0.0000(11)
C10 0.0559(15) 0.0525(15) 0.0549(18) 0.0005(13) 0.0277(14) 0.0028(12)
C11 0.0603(19) 0.141(3) 0.091(3) 0.010(2) 0.037(2) -0.019(2)
C12 0.0502(14) 0.0540(16) 0.0554(17) -0.0015(13) 0.0261(13) 0.0000(12)
C13 0.0524(14) 0.0518(15) 0.0485(16) -0.0037(12) 0.0267(12) -0.0074(12)
C14 0.0647(16) 0.0497(15) 0.0547(17) -0.0003(13) 0.0334(14) 0.0032(13)
C15 0.0741(17) 0.0447(15) 0.0546(17) -0.0010(13) 0.0351(15) -0.0087(13)
C16 0.0625(16) 0.0552(17) 0.0616(18) -0.0038(14) 0.0357(15) -0.0139(13)
C17 0.0530(14) 0.0505(15) 0.0565(17) -0.0039(13) 0.0309(13) -0.0064(12)
C18 0.0590(15) 0.0479(15) 0.0613(18) -0.0058(13) 0.0339(14) -0.0076(12)
C19 0.101(3) 0.0512(19) 0.101(3) 0.0024(18) 0.063(2) -0.0052(18)
C20 0.0644(18) 0.0629(19) 0.081(2) -0.0035(18) 0.0398(18) -0.0038(15)
F1 0.132(7) 0.080(5) 0.119(6) 0.063(4) 0.012(5) -0.008(5)
F3 0.078(3) 0.049(3) 0.180(7) -0.009(4) 0.061(3) -0.027(2)
F6 0.120(7) 0.070(5) 0.213(9) 0.005(5) 0.134(7) -0.005(4)
F1' 0.140(6) 0.047(3) 0.185(9) 0.006(4) 0.041(5) -0.003(3)
F3' 0.349(16) 0.060(4) 0.333(17) -0.002(8) 0.308(15) -0.025(9)
F6' 0.041(3) 0.108(6) 0.232(11) -0.048(6) 0.053(4) -0.015(3)
F2 0.187(2) 0.0698(13) 0.143(2) -0.0317(14) 0.102(2) -0.0231(14)
F4 0.1115(15) 0.0985(15) 0.1134(18) 0.0267(14) 0.0595(14) 0.0413(12)
F5 0.1072(15) 0.1096(16) 0.1090(17) -0.0315(13) 0.0609(13) 0.0161(12)
O1 0.0518(11) 0.1040(17) 0.0607(13) 0.0173(12) 0.0210(10) -0.0099(11)
O2 0.0632(12) 0.1032(16) 0.0767(15) 0.0057(12) 0.0467(12) -0.0091(11)

loop_
_atom_type_symbol
_atom_type_description
_atom_type_scat_dispersion_real
_atom_type_scat_dispersion_imag
_atom_type_scat_source
C C 0.0033 0.0016 'International Tables Vol C Tables 4.2.6.8 and 6.1.1.4'
H H 0.0000 0.0000 'International Tables Vol C Tables 4.2.6.8 and 6.1.1.4'
O O 0.0106 0.0060 'International Tables Vol C Tables 4.2.6.8 and 6.1.1.4'
F F 0.0171 0.0103 'International Tables Vol C Tables 4.2.6.8 and 6.1.1.4'

loop_
_geom_angle_atom_site_label_1
_geom_angle_atom_site_label_2
_geom_angle_atom_site_label_3
_geom_angle
_geom_angle_site_symmetry_1
_geom_angle_site_symmetry_3
O1 C1 C9 121.4(2) . .
O1 C1 C2 121.3(2) . .
C9 C1 C2 117.3(2) . .
C12 C2 C3 126.9(2) . .
C12 C2 C1 117.4(2) . .
C3 C2 C1 115.6(2) . .
C2 C3 C4 110.2(2) . .
C2 C3 H3A 109.6 . .
C4 C3 H3A 109.6 . .
C2 C3 H3B 109.6 . .
C4 C3 H3B 109.6 . .
H3A C3 H3B 108.1 . .
C10 C4 C3 111.2(2) . .
C10 C4 H4A 109.4 . .
C3 C4 H4A 109.4 . .
C10 C4 H4B 109.4 . .
C3 C4 H4B 109.4 . .
H4A C4 H4B 108.0 . .
C6 C5 C10 121.1(3) . .
C6 C5 H5 119.4 . .
C10 C5 H5 119.4 . .
C5 C6 C7 120.4(3) . .
C5 C6 H6 119.8 . .
C7 C6 H6 119.8 . .
C8 C7 O2 125.2(3) . .
C8 C7 C6 119.7(2) . .
O2 C7 C6 115.1(2) . .
C7 C8 C9 120.0(3) . .
C7 C8 H8 120.0 . .
C9 C8 H8 120.0 . .
C10 C9 C8 120.7(2) . .
C10 C9 C1 120.9(2) . .
C8 C9 C1 118.4(2) . .
C9 C10 C5 118.1(2) . .
C9 C10 C4 120.6(2) . .
C5 C10 C4 121.3(3) . .
O2 C11 H11A 109.5 . .
O2 C11 H11B 109.5 . .
H11A C11 H11B 109.5 . .
O2 C11 H11C 109.5 . .
H11A C11 H11C 109.5 . .
H11B C11 H11C 109.5 . .
C2 C12 C13 127.4(2) . .
C2 C12 H12 116.3 . .
C13 C12 H12 116.3 . .
C18 C13 C14 117.9(2) . .
C18 C13 C12 123.3(2) . .
C14 C13 C12 118.8(2) . .
C15 C14 C13 120.5(2) . .
C15 C14 H14 119.7 . .
C13 C14 H14 119.7 . .
C16 C15 C14 120.8(2) . .
C16 C15 C19 119.8(2) . .
C14 C15 C19 119.4(3) . .
C17 C16 C15 119.1(2) . .
C17 C16 H16 120.5 . .
C15 C16 H16 120.5 . .
C16 C17 C18 120.5(2) . .
C16 C17 C20 120.1(2) . .
C18 C17 C20 119.4(2) . .
C17 C18 C13 121.1(2) . .
C17 C18 H18 119.4 . .
C13 C18 H18 119.4 . .
F3' C19 F2 116.5(7) . .
F1 C19 F2 117.9(6) . .
F1 C19 F3 105.5(6) . .
F2 C19 F3 94.7(5) . .
F3' C19 F1' 107.6(7) . .
F2 C19 F1' 87.2(5) . .
F3' C19 C15 117.6(5) . .
F1 C19 C15 113.9(5) . .
F2 C19 C15 112.5(3) . .
F3 C19 C15 110.0(5) . .
F1' C19 C15 111.1(5) . .
F6' C20 F5 114.9(7) . .
F6 C20 F5 99.2(7) . .
F6' C20 F4 100.0(7) . .
F6 C20 F4 111.3(6) . .
F5 C20 F4 103.9(3) . .
F6' C20 C17 111.6(6) . .
F6 C20 C17 115.7(6) . .
F5 C20 C17 113.0(3) . .
F4 C20 C17 112.4(2) . .
C7 O2 C11 117.2(2) . .

loop_
_geom_bond_atom_site_label_1
_geom_bond_atom_site_label_2
_geom_bond_distance
_geom_bond_site_symmetry_2
C1 O1 1.220(3) .
C1 C9 1.484(4) .
C1 C2 1.502(3) .
C2 C12 1.332(3) .
C2 C3 1.497(4) .
C3 C4 1.525(4) .
C3 H3A 0.9700 .
C3 H3B 0.9700 .
C4 C10 1.502(3) .
C4 H4A 0.9700 .
C4 H4B 0.9700 .
C5 C6 1.374(4) .
C5 C10 1.392(4) .
C5 H5 0.9300 .
C6 C7 1.381(4) .
C6 H6 0.9300 .
C7 C8 1.374(4) .
C7 O2 1.374(3) .
C8 C9 1.399(3) .
C8 H8 0.9300 .
C9 C10 1.387(3) .
C11 O2 1.404(4) .
C11 H11A 0.9600 .
C11 H11B 0.9600 .
C11 H11C 0.9600 .
C12 C13 1.478(3) .
C12 H12 0.9300 .
C13 C18 1.389(3) .
C13 C14 1.393(3) .
C14 C15 1.387(3) .
C14 H14 0.9300 .
C15 C16 1.378(4) .
C15 C19 1.492(4) .
C16 C17 1.375(4) .
C16 H16 0.9300 .
C17 C18 1.384(3) .
C17 C20 1.487(4) .
C18 H18 0.9300 .
C19 F3' 1.227(9) .
C19 F1 1.255(8) .
C19 F2 1.310(4) .
C19 F3 1.355(8) .
C19 F1' 1.398(10) .
C20 F6' 1.307(9) .
C20 F6 1.318(9) .
C20 F5 1.319(4) .
C20 F4 1.329(4) .

loop_
_geom_torsion_atom_site_label_1
_geom_torsion_atom_site_label_2
_geom_torsion_atom_site_label_3
_geom_torsion_atom_site_label_4
_geom_torsion
_geom_torsion_site_symmetry_1
_geom_torsion_site_symmetry_2
_geom_torsion_site_symmetry_3
_geom_torsion_site_symmetry_4
O1 C1 C2 C12 -19.9(4) . . . .
C9 C1 C2 C12 159.3(2) . . . .
O1 C1 C2 C3 162.7(3) . . . .
C9 C1 C2 C3 -18.1(3) . . . .
C12 C2 C3 C4 -127.9(3) . . . .
C1 C2 C3 C4 49.2(3) . . . .
C2 C3 C4 C10 -55.3(3) . . . .
C10 C5 C6 C7 0.4(4) . . . .
C5 C6 C7 C8 0.7(4) . . . .
C5 C6 C7 O2 -179.5(2) . . . .
O2 C7 C8 C9 179.1(2) . . . .
C6 C7 C8 C9 -1.1(4) . . . .
C7 C8 C9 C10 0.3(4) . . . .
C7 C8 C9 C1 -180.0(2) . . . .
O1 C1 C9 C10 171.4(3) . . . .
C2 C1 C9 C10 -7.8(4) . . . .
O1 C1 C9 C8 -8.3(4) . . . .
C2 C1 C9 C8 172.5(2) . . . .
C8 C9 C10 C5 0.8(4) . . . .
C1 C9 C10 C5 -178.9(2) . . . .
C8 C9 C10 C4 179.8(2) . . . .
C1 C9 C10 C4 0.1(4) . . . .
C6 C5 C10 C9 -1.1(4) . . . .
C6 C5 C10 C4 179.8(3) . . . .
C3 C4 C10 C9 31.9(4) . . . .
C3 C4 C10 C5 -149.1(3) . . . .
C3 C2 C12 C13 -2.2(4) . . . .
C1 C2 C12 C13 -179.3(2) . . . .
C2 C12 C13 C18 -44.7(4) . . . .
C2 C12 C13 C14 136.1(3) . . . .
C18 C13 C14 C15 2.6(4) . . . .
C12 C13 C14 C15 -178.2(2) . . . .
C13 C14 C15 C16 -2.4(4) . . . .
C13 C14 C15 C19 178.0(3) . . . .
C14 C15 C16 C17 0.7(4) . . . .
C19 C15 C16 C17 -179.8(3) . . . .
C15 C16 C17 C18 0.9(4) . . . .
C15 C16 C17 C20 -178.4(3) . . . .
C16 C17 C18 C13 -0.7(4) . . . .
C20 C17 C18 C13 178.6(3) . . . .
C14 C13 C18 C17 -1.0(4) . . . .
C12 C13 C18 C17 179.8(2) . . . .
C16 C15 C19 F3' -29.0(10) . . . .
C14 C15 C19 F3' 150.5(9) . . . .
C16 C15 C19 F1 -111.8(6) . . . .
C14 C15 C19 F1 67.7(7) . . . .
C16 C15 C19 F2 110.6(3) . . . .
C14 C15 C19 F2 -69.9(4) . . . .
C16 C15 C19 F3 6.4(6) . . . .
C14 C15 C19 F3 -174.0(5) . . . .
C16 C15 C19 F1' -153.5(5) . . . .
C14 C15 C19 F1' 26.1(6) . . . .
C16 C17 C20 F6' -12.9(8) . . . .
C18 C17 C20 F6' 167.8(8) . . . .
C16 C17 C20 F6 5.0(8) . . . .
C18 C17 C20 F6 -174.3(7) . . . .
C16 C17 C20 F5 118.4(3) . . . .
C18 C17 C20 F5 -60.9(4) . . . .
C16 C17 C20 F4 -124.4(3) . . . .
C18 C17 C20 F4 56.3(4) . . . .
C8 C7 O2 C11 3.5(4) . . . .
C6 C7 O2 C11 -176.3(3) . . . .
